data_7226470
loop_
_publ_author_name
'Blackholly, Laura R.'
'Shepherd, Helena J.'
'Hiscock, Jennifer R.'

_publ_section_title
;
 &#x2018;Frustrated&#x2019; hydrogen bond mediated amphiphile
 self-assembly -- a solid state study
;
_journal_issue 37
_journal_name_full CrystEngComm
_journal_page_first 7021
_journal_paper_doi 10.1039/C6CE01493C
_journal_volume 18
_journal_year 2016
_chemical_formula_moiety '2(C8 H8 N3 O6 S), 2(C16 H36 N), (H2 O)'
_chemical_formula_sum 'C48 H90 N8 O13 S2'
_chemical_formula_weight 1051.39
_chemical_name_systematic
;
 ?
;
_space_group_crystal_system monoclinic
_space_group_IT_number 15
_space_group_name_Hall '-C 2yc'
_space_group_name_H-M_alt 'C 1 2/c 1'
_symmetry_space_group_name_Hall '-C 2yc'
_symmetry_space_group_name_H-M 'C 1 2/c 1'
_atom_sites_solution_hydrogens mixed
_atom_sites_solution_primary direct
_audit_creation_date 2016-05-31
_audit_creation_method
;
Olex2 1.2
(compiled 2016.02.19 svn.r3266 for OlexSys, GUI svn.r5155)
;
_audit_update_record
;
2016-07-04 deposited with the CCDC.
2016-08-25 downloaded from the CCDC.
;
_cell_angle_alpha 90
_cell_angle_beta 109.850(3)
_cell_angle_gamma 90
_cell_formula_units_Z 4
_cell_length_a 19.1853(5)
_cell_length_b 16.9662(4)
_cell_length_c 19.0342(5)
_cell_measurement_reflns_used 6355
_cell_measurement_temperature 100(1)
_cell_measurement_theta_max 72.4900
_cell_measurement_theta_min 3.5810
_cell_volume 5827.5(3)
_computing_cell_refinement 'CrysAlisPro 1.171.38.41 (Rigaku OD, 2015)'
_computing_data_collection 'CrysAlisPro 1.171.38.41 (Rigaku OD, 2015)'
_computing_data_reduction 'CrysAlisPro 1.171.38.41 (Rigaku OD, 2015)'
_computing_molecular_graphics 'Olex2 (Dolomanov et al., 2009)'
_computing_publication_material 'Olex2 (Dolomanov et al., 2009)'
_computing_structure_refinement 'ShelXL (Sheldrick, 2015)'
_computing_structure_solution 'ShelXT (Sheldrick, 2015)'
_diffrn_ambient_environment N~2~
_diffrn_ambient_temperature 100(1)
_diffrn_detector 'CCD plate'
_diffrn_detector_area_resol_mean 5.2887
_diffrn_detector_type AtlasS2
_diffrn_measured_fraction_theta_full 0.999
_diffrn_measured_fraction_theta_max 0.972
_diffrn_measurement_details
;
List of Runs (angles in degrees, time in seconds):

  1  \w      4.00  34.00   1.00    1.00    --   40.37 -57.00-120.00   30
  2  \w     36.00  72.00   1.00    1.00    --   40.37-125.00 -90.00   36
  3  \w      2.00  80.00   1.00    1.00    --   40.37 -99.00   0.00   78
  4  \w     34.00 116.00   1.00   10.00    --  105.19-111.00   0.00   82
  5  \w     46.00 131.00   1.00   10.00    --  105.19 -45.00 150.00   85
  6  \w     91.00 177.00   1.00   10.00    --  105.19  61.00 -60.00   86
  7  \w    145.00 176.00   1.00   10.00    --  105.19 111.00 -60.00   31
  8  \w    112.00 172.00   1.00   10.00    --  105.19  45.00-180.00   60
  9  \w     39.00 109.00   1.00   10.00    --  105.19 -45.00   0.00   70
 10  \w      8.00 117.00   1.00    1.00    --   40.37  77.00 120.00  109
;
_diffrn_measurement_device 'four-circle diffractometer'
_diffrn_measurement_device_type 'SuperNova, Dual, Cu at zero, AtlasS2'
_diffrn_measurement_method '\w scans'
_diffrn_orient_matrix_type 'CrysAlisPro convention (1999,Acta A55,543-557)'
_diffrn_orient_matrix_UB_11 0.0569647000
_diffrn_orient_matrix_UB_12 0.0580094000
_diffrn_orient_matrix_UB_13 0.0505942000
_diffrn_orient_matrix_UB_21 0.0040597000
_diffrn_orient_matrix_UB_22 0.0433486000
_diffrn_orient_matrix_UB_23 -0.0696805000
_diffrn_orient_matrix_UB_31 -0.0634252000
_diffrn_orient_matrix_UB_32 0.0546792000
_diffrn_orient_matrix_UB_33 0.0016632000
_diffrn_radiation_monochromator mirror
_diffrn_radiation_probe x-ray
_diffrn_radiation_type CuK\a
_diffrn_radiation_wavelength 1.54184
_diffrn_reflns_av_R_equivalents 0.0305
_diffrn_reflns_av_unetI/netI 0.0315
_diffrn_reflns_Laue_measured_fraction_full 0.999
_diffrn_reflns_Laue_measured_fraction_max 0.972
_diffrn_reflns_limit_h_max 19
_diffrn_reflns_limit_h_min -23
_diffrn_reflns_limit_k_max 20
_diffrn_reflns_limit_k_min -14
_diffrn_reflns_limit_l_max 22
_diffrn_reflns_limit_l_min -23
_diffrn_reflns_number 11139
_diffrn_reflns_point_group_measured_fraction_full 0.999
_diffrn_reflns_point_group_measured_fraction_max 0.972
_diffrn_reflns_theta_full 67.000
_diffrn_reflns_theta_max 73.098
_diffrn_reflns_theta_min 3.576
_diffrn_source 'micro-focus sealed X-ray tube'
_diffrn_source_type 'SuperNova (Cu) X-ray Source'
_exptl_absorpt_coefficient_mu 1.349
_exptl_absorpt_correction_T_max 0.272
_exptl_absorpt_correction_T_min 0.027
_exptl_absorpt_correction_type gaussian
_exptl_absorpt_process_details
;
CrysAlisPro 1.171.38.41 (Rigaku Oxford Diffraction, 2015)
Numerical absorption correction based on gaussian integration over
            a multifaceted crystal model
Empirical absorption correction using spherical harmonics,
 implemented in SCALE3 ABSPACK scaling algorithm.
;
_exptl_crystal_colour 'clear colourless'
_exptl_crystal_density_diffrn 1.198
_exptl_crystal_description block
_exptl_crystal_F_000 2280
_exptl_crystal_size_max 0.507
_exptl_crystal_size_mid 0.18
_exptl_crystal_size_min 0.094
_refine_diff_density_max 0.507
_refine_diff_density_min -0.632
_refine_diff_density_rms 0.068
_refine_ls_extinction_method none
_refine_ls_goodness_of_fit_ref 1.034
_refine_ls_hydrogen_treatment constr
_refine_ls_matrix_type full
_refine_ls_number_parameters 381
_refine_ls_number_reflns 5674
_refine_ls_number_restraints 176
_refine_ls_restrained_S_all 1.038
_refine_ls_R_factor_all 0.0860
_refine_ls_R_factor_gt 0.0794
_refine_ls_shift/su_max 0.001
_refine_ls_shift/su_mean 0.000
_refine_ls_structure_factor_coef Fsqd
_refine_ls_weighting_details 'w=1/[\s^2^(Fo^2^)+(0.1517P)^2^+3.6060P] where P=(Fo^2^+2Fc^2^)/3'
_refine_ls_weighting_scheme calc
_refine_ls_wR_factor_gt 0.2289
_refine_ls_wR_factor_ref 0.2406
_reflns_Friedel_coverage 0.000
_reflns_number_gt 4888
_reflns_number_total 5674
_reflns_threshold_expression 'I > 2\s(I)'
_cod_data_source_file c6ce01493c2.cif
_cod_data_source_block Compound_3a
_cod_depositor_comments 'Adding full bibliography for 7226468--7226476.cif.'
_cod_database_code 7226470
_shelxl_version_number 2013-4
_shelx_space_group_comment
;
The symmetry employed for this shelxl refinement is uniquely defined
by the following loop, which should always be used as a source of
symmetry information in preference to the above space-group names.
They are only intended as comments.
;
_reflns_odcompleteness_completeness 99.98
_reflns_odcompleteness_iscentric 1
_reflns_odcompleteness_theta 66.97
_olex2_refinement_description
;
1. Fixed Uiso
 At 1.2 times of:
  All C(H) groups, All C(H,H) groups, All N(H) groups
 At 1.5 times of:
  All C(H,H,H) groups, All O(H,H) groups
2. Restrained distances
 N4-C13A \\sim N4-C13B \\sim N4-C17B \\sim N4-C17A \\sim N4-C9B \\sim N4-C9A
\\sim N4-C21B \\sim N4-C21A
 with sigma of 0.02
 C9A-C10A \\sim C10B-C9B \\sim C11B-C10B \\sim C11A-C10A \\sim C22B-C21B \\sim
C21A-C22A \\sim C23A-
 C22A \\sim C22B-C23B \\sim C13A-C14A \\sim C14B-C15B \\sim C15A-C14A \\sim
C14B-C13B \\sim C18B-C17B ~
 C17A-C18A \\sim C19A-C18A \\sim C19B-C18B
 with sigma of 0.02
 C19B-C20B \\sim C20A-C19A \\sim C11B-C12B \\sim C11A-C12A \\sim C15A-C16A
\\sim C16B-C15B \\sim C24B-
 C23B \\sim C23A-C24A
 with sigma of 0.02
3. Uiso/Uaniso restraints and constraints
Uanis(C17A) = Uanis(C17B)
Uanis(C21A) = Uanis(C21B)
Uanis(C9A) = Uanis(C9B)
Uanis(C13A) = Uanis(C13B)
Uanis(C10A) = Uanis(C10B)
Uanis(C18A) = Uanis(C18B)
Uanis(C14A) = Uanis(C14B)
Uanis(C22A) = Uanis(C22B)
Uanis(C23A) = Uanis(C23B)
Uanis(C19A) = Uanis(C19B)
Uanis(C11A) = Uanis(C11B)
Uanis(C15A) = Uanis(C15B)
Uanis(C12A) = Uanis(C12B)
Uanis(C16A) = Uanis(C16B)
Uanis(C20A) = Uanis(C20B)
Uanis(C24A) = Uanis(C24B)
4. Others
 Sof(C17B)=Sof(H17C)=Sof(H17D)=Sof(C21B)=Sof(H21C)=Sof(H21D)=Sof(C9B)=
 Sof(H9BA)=Sof(H9BB)=Sof(C13B)=Sof(H13C)=Sof(H13D)=Sof(C10B)=Sof(H10C)=
 Sof(H10D)=Sof(C18B)=Sof(H18C)=Sof(H18D)=Sof(C14B)=Sof(H14C)=Sof(H14D)=
 Sof(C22B)=Sof(H22C)=Sof(H22D)=Sof(C23B)=Sof(H23C)=Sof(H23D)=Sof(C19B)=
 Sof(H19C)=Sof(H19D)=Sof(C11B)=Sof(H11C)=Sof(H11D)=Sof(C15B)=Sof(H15C)=
 Sof(H15D)=Sof(C12B)=Sof(H12D)=Sof(H12E)=Sof(H12F)=Sof(C16B)=Sof(H16D)=
 Sof(H16E)=Sof(H16F)=Sof(C20B)=Sof(H20D)=Sof(H20E)=Sof(H20F)=Sof(C24B)=
 Sof(H24D)=Sof(H24E)=Sof(H24F)=1-FVAR(1)
 Sof(C14A)=Sof(H14A)=Sof(H14B)=Sof(C10A)=Sof(H10A)=Sof(H10B)=Sof(C18A)=
 Sof(H18A)=Sof(H18B)=Sof(C13A)=Sof(H13A)=Sof(H13B)=Sof(C9A)=Sof(H9AA)=Sof(H9AB)=
 Sof(C16A)=Sof(H16A)=Sof(H16B)=Sof(H16C)=Sof(C22A)=Sof(H22A)=Sof(H22B)=
 Sof(C17A)=Sof(H17A)=Sof(H17B)=Sof(C12A)=Sof(H12A)=Sof(H12B)=Sof(H12C)=
 Sof(C21A)=Sof(H21A)=Sof(H21B)=Sof(C19A)=Sof(H19A)=Sof(H19B)=Sof(C20A)=
 Sof(H20A)=Sof(H20B)=Sof(H20C)=Sof(C11A)=Sof(H11A)=Sof(H11B)=Sof(C24A)=
 Sof(H24A)=Sof(H24B)=Sof(H24C)=Sof(C15A)=Sof(H15A)=Sof(H15B)=Sof(C23A)=
 Sof(H23A)=Sof(H23B)=FVAR(1)
 Fixed Sof: H7A(0.5) H7B(0.5)
5.a Free rotating group:
 O7(H7A,H7B)
5.b Secondary CH2 refined with riding coordinates:
 C8(H8A,H8B), C14A(H14A,H14B), C10A(H10A,H10B), C18A(H18A,H18B), C13A(H13A,
 H13B), C9A(H9AA,H9AB), C22A(H22A,H22B), C17A(H17A,H17B), C21A(H21A,H21B),
 C19A(H19A,H19B), C11A(H11A,H11B), C15A(H15A,H15B), C23A(H23A,H23B), C17B(H17C,
 H17D), C21B(H21C,H21D), C9B(H9BA,H9BB), C13B(H13C,H13D), C10B(H10C,H10D),
 C18B(H18C,H18D), C14B(H14C,H14D), C22B(H22C,H22D), C23B(H23C,H23D), C19B(H19C,
 H19D), C11B(H11C,H11D), C15B(H15C,H15D)
5.c Aromatic/amide H refined with riding coordinates:
 N3(H3), N2(H2), C5(H5), C2(H2A), C6(H6), C3(H3A)
5.d Idealised Me refined as rotating group:
 C16A(H16A,H16B,H16C), C12A(H12A,H12B,H12C), C20A(H20A,H20B,H20C), C24A(H24A,
 H24B,H24C), C12B(H12D,H12E,H12F), C16B(H16D,H16E,H16F), C20B(H20D,H20E,H20F),
 C24B(H24D,H24E,H24F)
;
_olex2_submission_special_instructions 'No special instructions were received'
_oxdiff_exptl_absorpt_empirical_details
;
Empirical correction (ABSPACK) includes:
- Absorption correction using spherical harmonics
- Frame scaling
;
_oxdiff_exptl_absorpt_empirical_full_max 2.424
_oxdiff_exptl_absorpt_empirical_full_min 0.217

loop_
_space_group_symop_operation_xyz
'x, y, z'
'-x, y, -z+1/2'
'x+1/2, y+1/2, z'
'-x+1/2, y+1/2, -z+1/2'
'-x, -y, -z'
'x, -y, z-1/2'
'-x+1/2, -y+1/2, -z'
'x+1/2, -y+1/2, z-1/2'

loop_
_atom_site_label
_atom_site_type_symbol
_atom_site_fract_x
_atom_site_fract_y
_atom_site_fract_z
_atom_site_U_iso_or_equiv
_atom_site_adp_type
_atom_site_occupancy
_atom_site_site_symmetry_order
_atom_site_calc_flag
_atom_site_refinement_flags_posn
_atom_site_refinement_flags_adp
_atom_site_refinement_flags_occupancy
_atom_site_disorder_assembly
_atom_site_disorder_group
S1 S 0.44268(4) 0.08259(4) 0.60479(3) 0.0625(3) Uani 1 1 d . . . . .
O3 O 0.34731(9) 0.24897(13) 0.66788(12) 0.0719(6) Uani 1 1 d . . . . .
O4 O 0.46340(11) 0.16263(13) 0.59260(10) 0.0698(5) Uani 1 1 d . . . . .
O6 O 0.50514(10) 0.04100(12) 0.65753(10) 0.0653(5) Uani 1 1 d . . . . .
N3 N 0.40350(10) 0.13494(14) 0.71963(12) 0.0599(5) Uani 1 1 d . . . . .
H3 H 0.4285 0.1111 0.7603 0.072 Uiso 1 1 calc R . . . .
N4 N 0.35347(10) 0.15326(13) 0.34771(11) 0.0553(5) Uani 1 1 d D . . . .
O5 O 0.40538(15) 0.03869(14) 0.53801(12) 0.0865(7) Uani 1 1 d . . . . .
N2 N 0.43049(11) 0.24896(15) 0.78756(13) 0.0645(6) Uani 1 1 d . . . . .
H2 H 0.4541 0.2185 0.8239 0.077 Uiso 1 1 calc R . . . .
O2 O 0.43608(17) 0.61882(17) 0.80890(18) 0.1016(8) Uani 1 1 d . . . . .
C8 C 0.37564(13) 0.09131(17) 0.65105(16) 0.0639(7) Uani 1 1 d . . . . .
H8A H 0.3318 0.1174 0.6180 0.077 Uiso 1 1 calc R . . . .
H8B H 0.3613 0.0390 0.6616 0.077 Uiso 1 1 calc R . . . .
O1 O 0.49817(17) 0.58872(18) 0.92368(17) 0.1053(9) Uani 1 1 d . . . . .
N1 N 0.46379(16) 0.5699(2) 0.85867(19) 0.0896(9) Uani 1 1 d . . . . .
C7 C 0.39073(12) 0.21263(18) 0.72059(15) 0.0607(6) Uani 1 1 d . . . . .
C5 C 0.40857(13) 0.38680(19) 0.74721(16) 0.0653(7) Uani 1 1 d . . . . .
H5 H 0.3839 0.3723 0.6978 0.078 Uiso 1 1 calc R . . . .
C4 C 0.43602(12) 0.32870(19) 0.80184(15) 0.0645(7) Uani 1 1 d . . . . .
C2 C 0.48164(18) 0.4308(2) 0.89516(19) 0.0822(10) Uani 1 1 d . . . . .
H2A H 0.5059 0.4460 0.9444 0.099 Uiso 1 1 calc R . . . .
O7 O 0.5000 -0.0793(2) 0.7500 0.0962(11) Uani 1 2 d S T P . .
H7A H 0.5020 -0.0452 0.7180 0.144 Uiso 0.5 1 d G . . . .
H7B H 0.4884 -0.0569 0.7844 0.144 Uiso 0.5 1 d G . . . .
C6 C 0.41791(14) 0.4650(2) 0.76626(18) 0.0699(7) Uani 1 1 d . . . . .
H6 H 0.4000 0.5034 0.7297 0.084 Uiso 1 1 calc R . . . .
C1 C 0.45396(15) 0.4868(2) 0.83983(19) 0.0757(8) Uani 1 1 d . . . . .
C3 C 0.47282(16) 0.3526(2) 0.87652(17) 0.0750(8) Uani 1 1 d . . . . .
H3A H 0.4913 0.3146 0.9134 0.090 Uiso 1 1 calc R . . . .
C14A C 0.2868(4) 0.0244(4) 0.3599(6) 0.0733(18) Uani 0.6287(18) 1 d D . . A 1
H14A H 0.2718 0.0442 0.4004 0.088 Uiso 0.6287(18) 1 calc R . . A 1
H14B H 0.2475 0.0353 0.3131 0.088 Uiso 0.6287(18) 1 calc R . . A 1
C10A C 0.3397(3) 0.2829(3) 0.4107(3) 0.0613(10) Uani 0.6287(18) 1 d D . . A 1
H10A H 0.3072 0.3043 0.3638 0.074 Uiso 0.6287(18) 1 calc R . . A 1
H10B H 0.3901 0.2986 0.4169 0.074 Uiso 0.6287(18) 1 calc R . . A 1
C18A C 0.2916(3) 0.1216(3) 0.2068(3) 0.0674(11) Uani 0.6287(18) 1 d D . . A 1
H18A H 0.3394 0.1241 0.2000 0.081 Uiso 0.6287(18) 1 calc R . . A 1
H18B H 0.2824 0.0673 0.2168 0.081 Uiso 0.6287(18) 1 calc R . . A 1
C13A C 0.3581(2) 0.0651(3) 0.3609(2) 0.0606(8) Uani 0.6287(18) 1 d D . . A 1
H13A H 0.3960 0.0551 0.4089 0.073 Uiso 0.6287(18) 1 calc R . . A 1
H13B H 0.3745 0.0408 0.3230 0.073 Uiso 0.6287(18) 1 calc R . . A 1
C9A C 0.3342(2) 0.1938(2) 0.4089(2) 0.0562(7) Uani 0.6287(18) 1 d D . . A 1
H9AA H 0.3666 0.1737 0.4564 0.067 Uiso 0.6287(18) 1 calc R . . A 1
H9AB H 0.2839 0.1794 0.4043 0.067 Uiso 0.6287(18) 1 calc R . . A 1
C16A C 0.2350(9) -0.1125(8) 0.3641(13) 0.105(4) Uani 0.6287(18) 1 d D . . A 1
H16A H 0.2017 -0.1138 0.3133 0.158 Uiso 0.6287(18) 1 calc GR . . A 1
H16B H 0.2101 -0.0901 0.3955 0.158 Uiso 0.6287(18) 1 calc GR . . A 1
H16C H 0.2506 -0.1652 0.3804 0.158 Uiso 0.6287(18) 1 calc GR . . A 1
C22A C 0.4923(3) 0.1715(5) 0.4150(4) 0.0672(15) Uani 0.6287(18) 1 d D . . A 1
H22A H 0.5007 0.1157 0.4257 0.081 Uiso 0.6287(18) 1 calc R . . A 1
H22B H 0.4817 0.1959 0.4562 0.081 Uiso 0.6287(18) 1 calc R . . A 1
C17A C 0.2927(2) 0.1729(3) 0.2726(2) 0.0594(8) Uani 0.6287(18) 1 d D . . A 1
H17A H 0.2449 0.1687 0.2791 0.071 Uiso 0.6287(18) 1 calc R . . A 1
H17B H 0.2988 0.2274 0.2602 0.071 Uiso 0.6287(18) 1 calc R . . A 1
C12A C 0.3251(3) 0.4059(4) 0.4793(5) 0.090(2) Uani 0.6287(18) 1 d D . . A 1
H12A H 0.3154 0.4245 0.5227 0.135 Uiso 0.6287(18) 1 calc GR . . A 1
H12B H 0.2901 0.4289 0.4354 0.135 Uiso 0.6287(18) 1 calc GR . . A 1
H12C H 0.3744 0.4207 0.4826 0.135 Uiso 0.6287(18) 1 calc GR . . A 1
C21A C 0.4268(2) 0.1826(3) 0.3431(2) 0.0626(8) Uani 0.6287(18) 1 d D . . A 1
H21A H 0.4369 0.1550 0.3030 0.075 Uiso 0.6287(18) 1 calc R . . A 1
H21B H 0.4221 0.2382 0.3305 0.075 Uiso 0.6287(18) 1 calc R . . A 1
C19A C 0.2317(3) 0.1493(4) 0.1363(3) 0.0861(14) Uani 0.6287(18) 1 d D . . A 1
H19A H 0.1861 0.1568 0.1467 0.103 Uiso 0.6287(18) 1 calc R . . A 1
H19B H 0.2460 0.1999 0.1216 0.103 Uiso 0.6287(18) 1 calc R . . A 1
C20A C 0.2180(4) 0.0929(5) 0.0729(4) 0.1006(19) Uani 0.6287(18) 1 d D . . A 1
H20A H 0.1823 0.1149 0.0289 0.151 Uiso 0.6287(18) 1 calc GR . . A 1
H20B H 0.1993 0.0442 0.0852 0.151 Uiso 0.6287(18) 1 calc GR . . A 1
H20C H 0.2635 0.0832 0.0638 0.151 Uiso 0.6287(18) 1 calc GR . . A 1
C11A C 0.3178(2) 0.3159(3) 0.4750(3) 0.0688(10) Uani 0.6287(18) 1 d D . . A 1
H11A H 0.3494 0.2931 0.5217 0.083 Uiso 0.6287(18) 1 calc R . . A 1
H11B H 0.2671 0.3013 0.4680 0.083 Uiso 0.6287(18) 1 calc R . . A 1
C24A C 0.6266(3) 0.2050(7) 0.4775(4) 0.116(3) Uani 0.6287(18) 1 d D . . A 1
H24A H 0.6681 0.2318 0.4711 0.174 Uiso 0.6287(18) 1 calc GR . . A 1
H24B H 0.6395 0.1508 0.4902 0.174 Uiso 0.6287(18) 1 calc GR . . A 1
H24C H 0.6140 0.2297 0.5169 0.174 Uiso 0.6287(18) 1 calc GR . . A 1
C15A C 0.3007(4) -0.0637(3) 0.3687(4) 0.0868(15) Uani 0.6287(18) 1 d D . . A 1
H15A H 0.3199 -0.0812 0.3303 0.104 Uiso 0.6287(18) 1 calc R . . A 1
H15B H 0.3388 -0.0733 0.4166 0.104 Uiso 0.6287(18) 1 calc R . . A 1
C23A C 0.5620(3) 0.2089(4) 0.4066(3) 0.0876(14) Uani 0.6287(18) 1 d D . . A 1
H23A H 0.5743 0.1818 0.3675 0.105 Uiso 0.6287(18) 1 calc R . . A 1
H23B H 0.5518 0.2636 0.3918 0.105 Uiso 0.6287(18) 1 calc R . . A 1
C17B C 0.3487(3) 0.1415(5) 0.2684(3) 0.0594(8) Uani 0.3713(18) 1 d D . . A 2
H17C H 0.3680 0.0896 0.2639 0.071 Uiso 0.3713(18) 1 calc R . . A 2
H17D H 0.3804 0.1799 0.2565 0.071 Uiso 0.3713(18) 1 calc R . . A 2
C21B C 0.4345(3) 0.1360(5) 0.3997(4) 0.0626(8) Uani 0.3713(18) 1 d D . . A 2
H21C H 0.4352 0.1341 0.4509 0.075 Uiso 0.3713(18) 1 calc R . . A 2
H21D H 0.4484 0.0841 0.3876 0.075 Uiso 0.3713(18) 1 calc R . . A 2
C9B C 0.3336(3) 0.2377(4) 0.3590(4) 0.0562(7) Uani 0.3713(18) 1 d D . . A 2
H9BA H 0.3678 0.2721 0.3460 0.067 Uiso 0.3713(18) 1 calc R . . A 2
H9BB H 0.2844 0.2482 0.3238 0.067 Uiso 0.3713(18) 1 calc R . . A 2
C13B C 0.3037(4) 0.0981(4) 0.3714(4) 0.0606(8) Uani 0.3713(18) 1 d D . . A 2
H13C H 0.3160 0.1026 0.4250 0.073 Uiso 0.3713(18) 1 calc R . . A 2
H13D H 0.2529 0.1159 0.3484 0.073 Uiso 0.3713(18) 1 calc R . . A 2
C10B C 0.3344(5) 0.2599(5) 0.4354(5) 0.0613(10) Uani 0.3713(18) 1 d D . . A 2
H10C H 0.3783 0.2382 0.4725 0.074 Uiso 0.3713(18) 1 calc R . . A 2
H10D H 0.2914 0.2373 0.4437 0.074 Uiso 0.3713(18) 1 calc R . . A 2
C18B C 0.2715(5) 0.1485(7) 0.2113(5) 0.0674(11) Uani 0.3713(18) 1 d D . . A 2
H18C H 0.2384 0.1137 0.2254 0.081 Uiso 0.3713(18) 1 calc R . . A 2
H18D H 0.2540 0.2021 0.2117 0.081 Uiso 0.3713(18) 1 calc R . . A 2
C14B C 0.3071(9) 0.0132(7) 0.3527(11) 0.0733(18) Uani 0.3713(18) 1 d D . . A 2
H14C H 0.3583 -0.0040 0.3719 0.088 Uiso 0.3713(18) 1 calc R . . A 2
H14D H 0.2899 0.0075 0.2989 0.088 Uiso 0.3713(18) 1 calc R . . A 2
C22B C 0.4918(6) 0.1933(8) 0.3958(8) 0.0672(15) Uani 0.3713(18) 1 d D . . A 2
H22C H 0.4796 0.2451 0.4097 0.081 Uiso 0.3713(18) 1 calc R . . A 2
H22D H 0.4914 0.1961 0.3448 0.081 Uiso 0.3713(18) 1 calc R . . A 2
C23B C 0.5687(4) 0.1708(7) 0.4467(6) 0.0876(14) Uani 0.3713(18) 1 d D . . A 2
H23C H 0.5707 0.1725 0.4983 0.105 Uiso 0.3713(18) 1 calc R . . A 2
H23D H 0.5800 0.1175 0.4356 0.105 Uiso 0.3713(18) 1 calc R . . A 2
C19B C 0.2689(5) 0.1281(7) 0.1334(4) 0.0861(14) Uani 0.3713(18) 1 d D . . A 2
H19C H 0.3014 0.1643 0.1198 0.103 Uiso 0.3713(18) 1 calc R . . A 2
H19D H 0.2895 0.0756 0.1348 0.103 Uiso 0.3713(18) 1 calc R . . A 2
C11B C 0.3337(4) 0.3479(5) 0.4451(5) 0.0688(10) Uani 0.3713(18) 1 d D . . A 2
H11C H 0.3813 0.3687 0.4465 0.083 Uiso 0.3713(18) 1 calc R . . A 2
H11D H 0.2962 0.3702 0.4016 0.083 Uiso 0.3713(18) 1 calc R . . A 2
C15B C 0.2619(6) -0.0394(6) 0.3836(6) 0.0868(15) Uani 0.3713(18) 1 d D . . A 2
H15C H 0.2856 -0.0431 0.4374 0.104 Uiso 0.3713(18) 1 calc R . . A 2
H15D H 0.2133 -0.0162 0.3737 0.104 Uiso 0.3713(18) 1 calc R . . A 2
C12B C 0.3192(6) 0.3751(7) 0.5127(7) 0.090(2) Uani 0.3713(18) 1 d D . . A 2
H12D H 0.3250 0.4313 0.5170 0.135 Uiso 0.3713(18) 1 calc GR . . A 2
H12E H 0.3536 0.3505 0.5561 0.135 Uiso 0.3713(18) 1 calc GR . . A 2
H12F H 0.2695 0.3612 0.5089 0.135 Uiso 0.3713(18) 1 calc GR . . A 2
C16B C 0.2532(19) -0.1200(14) 0.351(2) 0.105(4) Uani 0.3713(18) 1 d D . . A 2
H16D H 0.2512 -0.1169 0.2999 0.158 Uiso 0.3713(18) 1 calc GR . . A 2
H16E H 0.2082 -0.1431 0.3529 0.158 Uiso 0.3713(18) 1 calc GR . . A 2
H16F H 0.2946 -0.1520 0.3789 0.158 Uiso 0.3713(18) 1 calc GR . . A 2
C20B C 0.1962(7) 0.1296(10) 0.0734(7) 0.1006(19) Uani 0.3713(18) 1 d D . . A 2
H20D H 0.2007 0.1075 0.0288 0.151 Uiso 0.3713(18) 1 calc GR . . A 2
H20E H 0.1791 0.1830 0.0641 0.151 Uiso 0.3713(18) 1 calc GR . . A 2
H20F H 0.1613 0.0992 0.0884 0.151 Uiso 0.3713(18) 1 calc GR . . A 2
C24B C 0.6238(6) 0.2259(10) 0.4360(8) 0.116(3) Uani 0.3713(18) 1 d D . . A 2
H24D H 0.6075 0.2437 0.3851 0.174 Uiso 0.3713(18) 1 calc GR . . A 2
H24E H 0.6706 0.1995 0.4473 0.174 Uiso 0.3713(18) 1 calc GR . . A 2
H24F H 0.6293 0.2704 0.4687 0.174 Uiso 0.3713(18) 1 calc GR . . A 2

loop_
_atom_site_aniso_label
_atom_site_aniso_U_11
_atom_site_aniso_U_22
_atom_site_aniso_U_33
_atom_site_aniso_U_23
_atom_site_aniso_U_13
_atom_site_aniso_U_12
S1 0.0585(4) 0.0718(4) 0.0452(4) -0.0052(2) 0.0018(3) -0.0013(3)
O3 0.0378(8) 0.0871(13) 0.0701(12) -0.0068(10) -0.0087(8) 0.0140(8)
O4 0.0660(11) 0.0826(13) 0.0503(10) 0.0022(8) 0.0061(8) -0.0090(9)
O6 0.0576(10) 0.0773(12) 0.0538(9) -0.0067(8) 0.0096(8) 0.0117(8)
N3 0.0342(9) 0.0828(14) 0.0544(11) -0.0006(10) 0.0043(8) 0.0038(8)
N4 0.0362(9) 0.0712(12) 0.0535(11) 0.0087(9) 0.0088(8) 0.0094(8)
O5 0.1039(17) 0.0794(13) 0.0520(11) -0.0119(9) -0.0051(11) -0.0049(12)
N2 0.0414(10) 0.0846(15) 0.0580(12) -0.0049(10) 0.0044(9) 0.0124(9)
O2 0.0962(18) 0.0912(17) 0.101(2) -0.0210(15) 0.0125(15) 0.0182(14)
C8 0.0372(11) 0.0721(15) 0.0655(15) 0.0003(12) -0.0046(10) -0.0033(10)
O1 0.0905(18) 0.111(2) 0.0951(19) -0.0371(15) 0.0065(15) 0.0121(14)
N1 0.0646(15) 0.101(2) 0.091(2) -0.0291(17) 0.0107(14) 0.0143(14)
C7 0.0291(10) 0.0852(17) 0.0592(14) -0.0051(12) 0.0037(9) 0.0074(10)
C5 0.0348(10) 0.0885(18) 0.0630(14) -0.0087(13) 0.0043(10) 0.0094(11)
C4 0.0347(10) 0.0915(18) 0.0594(14) -0.0104(13) 0.0059(10) 0.0140(11)
C2 0.0594(16) 0.107(2) 0.0679(18) -0.0236(16) 0.0054(14) 0.0215(16)
O7 0.115(3) 0.086(2) 0.103(3) 0.000 0.057(3) 0.000
C6 0.0395(12) 0.0894(19) 0.0722(17) -0.0085(14) 0.0079(11) 0.0121(11)
C1 0.0480(13) 0.093(2) 0.0774(18) -0.0214(16) 0.0094(13) 0.0142(13)
C3 0.0544(14) 0.101(2) 0.0599(15) -0.0112(14) 0.0071(12) 0.0210(14)
C14A 0.056(5) 0.077(3) 0.073(3) 0.011(2) 0.005(3) 0.001(3)
C10A 0.0421(15) 0.069(3) 0.069(3) 0.011(2) 0.0142(18) 0.0056(18)
C18A 0.050(3) 0.085(4) 0.0617(19) 0.005(2) 0.0117(19) 0.014(2)
C13A 0.0461(16) 0.073(2) 0.0554(18) 0.0044(15) 0.0072(14) 0.0094(14)
C9A 0.0382(14) 0.0683(19) 0.0587(17) 0.0091(14) 0.0119(13) 0.0083(13)
C16A 0.097(9) 0.090(4) 0.113(9) 0.003(3) 0.014(5) -0.012(5)
C22A 0.0434(14) 0.082(5) 0.069(4) 0.004(3) 0.010(2) 0.007(2)
C17A 0.0428(14) 0.078(2) 0.0537(18) 0.0120(15) 0.0116(13) 0.0125(14)
C12A 0.0448(19) 0.086(4) 0.125(6) -0.026(3) 0.008(3) 0.003(3)
C21A 0.0370(15) 0.082(2) 0.065(2) 0.0087(16) 0.0124(14) 0.0079(14)
C19A 0.062(3) 0.127(4) 0.062(2) 0.007(2) 0.013(2) 0.032(3)
C20A 0.082(4) 0.134(7) 0.070(3) -0.001(4) 0.004(3) 0.022(3)
C11A 0.0480(19) 0.080(3) 0.072(3) 0.000(2) 0.0116(16) 0.0107(18)
C24A 0.048(2) 0.185(7) 0.092(5) -0.021(6) -0.008(4) -0.004(3)
C15A 0.081(4) 0.076(3) 0.080(3) 0.005(2) -0.003(3) -0.005(2)
C23A 0.0457(19) 0.121(5) 0.087(4) 0.003(3) 0.010(2) -0.004(2)
C17B 0.0428(14) 0.078(2) 0.0537(18) 0.0120(15) 0.0116(13) 0.0125(14)
C21B 0.0370(15) 0.082(2) 0.065(2) 0.0087(16) 0.0124(14) 0.0079(14)
C9B 0.0382(14) 0.0683(19) 0.0587(17) 0.0091(14) 0.0119(13) 0.0083(13)
C13B 0.0461(16) 0.073(2) 0.0554(18) 0.0044(15) 0.0072(14) 0.0094(14)
C10B 0.0421(15) 0.069(3) 0.069(3) 0.011(2) 0.0142(18) 0.0056(18)
C18B 0.050(3) 0.085(4) 0.0617(19) 0.005(2) 0.0117(19) 0.014(2)
C14B 0.056(5) 0.077(3) 0.073(3) 0.011(2) 0.005(3) 0.001(3)
C22B 0.0434(14) 0.082(5) 0.069(4) 0.004(3) 0.010(2) 0.007(2)
C23B 0.0457(19) 0.121(5) 0.087(4) 0.003(3) 0.010(2) -0.004(2)
C19B 0.062(3) 0.127(4) 0.062(2) 0.007(2) 0.013(2) 0.032(3)
C11B 0.0480(19) 0.080(3) 0.072(3) 0.000(2) 0.0116(16) 0.0107(18)
C15B 0.081(4) 0.076(3) 0.080(3) 0.005(2) -0.003(3) -0.005(2)
C12B 0.0448(19) 0.086(4) 0.125(6) -0.026(3) 0.008(3) 0.003(3)
C16B 0.097(9) 0.090(4) 0.113(9) 0.003(3) 0.014(5) -0.012(5)
C20B 0.082(4) 0.134(7) 0.070(3) -0.001(4) 0.004(3) 0.022(3)
C24B 0.048(2) 0.185(7) 0.092(5) -0.021(6) -0.008(4) -0.004(3)

loop_
_atom_type_symbol
_atom_type_description
_atom_type_scat_dispersion_real
_atom_type_scat_dispersion_imag
_atom_type_scat_source
C C 0.0181 0.0091 'International Tables Vol C Tables 4.2.6.8 and 6.1.1.4'
H H 0.0000 0.0000 'International Tables Vol C Tables 4.2.6.8 and 6.1.1.4'
N N 0.0311 0.0180 'International Tables Vol C Tables 4.2.6.8 and 6.1.1.4'
O O 0.0492 0.0322 'International Tables Vol C Tables 4.2.6.8 and 6.1.1.4'
S S 0.3331 0.5567 'International Tables Vol C Tables 4.2.6.8 and 6.1.1.4'

loop_
_exptl_crystal_face_index_h
_exptl_crystal_face_index_k
_exptl_crystal_face_index_l
_exptl_crystal_face_perp_dist
0 9 -6 0.1063
6 -9 -7 0.0282
9 2 5 0.1922
5 -9 -7 0.0366
9 3 -10 0.0566
-7 8 6 0.0461
6 -9 1 0.1172
-10 -1 10 0.0511
6 -9 -7 0.0308

loop_
_geom_angle_atom_site_label_1
_geom_angle_atom_site_label_2
_geom_angle_atom_site_label_3
_geom_angle
O4 S1 O6 110.87(12)
O4 S1 C8 106.33(13)
O6 S1 C8 105.10(12)
O5 S1 O4 115.07(13)
O5 S1 O6 113.85(14)
O5 S1 C8 104.60(15)
C8 N3 H3 119.8
C7 N3 H3 119.8
C7 N3 C8 120.3(2)
C13A N4 C17A 110.5(3)
C13A N4 C21A 109.2(3)
C9A N4 C13A 109.9(3)
C9A N4 C17A 108.2(2)
C9A N4 C21A 111.7(3)
C21A N4 C17A 107.3(2)
C17B N4 C21B 108.8(4)
C17B N4 C9B 109.7(4)
C17B N4 C13B 112.9(4)
C9B N4 C21B 109.4(4)
C13B N4 C21B 106.8(4)
C13B N4 C9B 109.1(4)
C7 N2 H2 116.6
C4 N2 H2 116.6
C4 N2 C7 126.8(2)
S1 C8 H8A 109.1
S1 C8 H8B 109.1
N3 C8 S1 112.39(17)
N3 C8 H8A 109.1
N3 C8 H8B 109.1
H8A C8 H8B 107.9
O2 N1 C1 118.5(3)
O1 N1 O2 122.7(3)
O1 N1 C1 118.8(4)
O3 C7 N3 123.9(2)
O3 C7 N2 122.4(3)
N3 C7 N2 113.7(2)
C4 C5 H5 119.9
C6 C5 H5 119.9
C6 C5 C4 120.2(3)
N2 C4 C5 124.1(2)
N2 C4 C3 117.3(3)
C5 C4 C3 118.6(3)
C1 C2 H2A 120.4
C3 C2 H2A 120.4
C3 C2 C1 119.1(3)
H7A O7 H7B 109.4
C5 C6 H6 120.0
C5 C6 C1 120.1(3)
C1 C6 H6 120.0
C2 C1 N1 119.7(3)
C2 C1 C6 121.1(3)
C6 C1 N1 119.2(3)
C4 C3 H3A 119.5
C2 C3 C4 120.9(3)
C2 C3 H3A 119.5
H14A C14A H14B 108.3
C13A C14A H14A 109.9
C13A C14A H14B 109.9
C15A C14A H14A 109.9
C15A C14A H14B 109.9
C15A C14A C13A 108.7(5)
H10A C10A H10B 108.1
C9A C10A H10A 109.6
C9A C10A H10B 109.6
C9A C10A C11A 110.4(4)
C11A C10A H10A 109.6
C11A C10A H10B 109.6
H18A C18A H18B 108.1
C17A C18A H18A 109.6
C17A C18A H18B 109.6
C19A C18A H18A 109.6
C19A C18A H18B 109.6
C19A C18A C17A 110.3(4)
N4 C13A C14A 116.2(4)
N4 C13A H13A 108.2
N4 C13A H13B 108.2
C14A C13A H13A 108.2
C14A C13A H13B 108.2
H13A C13A H13B 107.4
N4 C9A C10A 116.2(3)
N4 C9A H9AA 108.2
N4 C9A H9AB 108.2
C10A C9A H9AA 108.2
C10A C9A H9AB 108.2
H9AA C9A H9AB 107.4
H16A C16A H16B 109.5
H16A C16A H16C 109.5
H16B C16A H16C 109.5
C15A C16A H16A 109.5
C15A C16A H16B 109.5
C15A C16A H16C 109.5
H22A C22A H22B 108.2
C21A C22A H22A 109.7
C21A C22A H22B 109.7
C21A C22A C23A 109.8(4)
C23A C22A H22A 109.7
C23A C22A H22B 109.7
N4 C17A H17A 108.3
N4 C17A H17B 108.3
C18A C17A N4 115.8(3)
C18A C17A H17A 108.3
C18A C17A H17B 108.3
H17A C17A H17B 107.4
H12A C12A H12B 109.5
H12A C12A H12C 109.5
H12B C12A H12C 109.5
C11A C12A H12A 109.5
C11A C12A H12B 109.5
C11A C12A H12C 109.5
N4 C21A H21A 108.8
N4 C21A H21B 108.8
C22A C21A N4 113.9(4)
C22A C21A H21A 108.8
C22A C21A H21B 108.8
H21A C21A H21B 107.7
C18A C19A H19A 109.0
C18A C19A H19B 109.0
H19A C19A H19B 107.8
C20A C19A C18A 113.0(5)
C20A C19A H19A 109.0
C20A C19A H19B 109.0
C19A C20A H20A 109.5
C19A C20A H20B 109.5
C19A C20A H20C 109.5
H20A C20A H20B 109.5
H20A C20A H20C 109.5
H20B C20A H20C 109.5
C10A C11A C12A 111.3(5)
C10A C11A H11A 109.4
C10A C11A H11B 109.4
C12A C11A H11A 109.4
C12A C11A H11B 109.4
H11A C11A H11B 108.0
H24A C24A H24B 109.5
H24A C24A H24C 109.5
H24B C24A H24C 109.5
C23A C24A H24A 109.5
C23A C24A H24B 109.5
C23A C24A H24C 109.5
C14A C15A H15A 108.4
C14A C15A H15B 108.4
C16A C15A C14A 115.4(9)
C16A C15A H15A 108.4
C16A C15A H15B 108.4
H15A C15A H15B 107.5
C22A C23A H23A 109.2
C22A C23A H23B 109.2
C24A C23A C22A 111.9(6)
C24A C23A H23A 109.2
C24A C23A H23B 109.2
H23A C23A H23B 107.9
N4 C17B H17C 108.5
N4 C17B H17D 108.5
N4 C17B C18B 115.1(5)
H17C C17B H17D 107.5
C18B C17B H17C 108.5
C18B C17B H17D 108.5
N4 C21B H21C 108.3
N4 C21B H21D 108.3
H21C C21B H21D 107.4
C22B C21B N4 116.0(6)
C22B C21B H21C 108.3
C22B C21B H21D 108.3
N4 C9B H9BA 108.0
N4 C9B H9BB 108.0
H9BA C9B H9BB 107.3
C10B C9B N4 117.1(5)
C10B C9B H9BA 108.0
C10B C9B H9BB 108.0
N4 C13B H13C 108.2
N4 C13B H13D 108.2
H13C C13B H13D 107.3
C14B C13B N4 116.4(7)
C14B C13B H13C 108.2
C14B C13B H13D 108.2
C9B C10B H10C 109.3
C9B C10B H10D 109.3
C9B C10B C11B 111.8(7)
H10C C10B H10D 107.9
C11B C10B H10C 109.3
C11B C10B H10D 109.3
C17B C18B H18C 109.1
C17B C18B H18D 109.1
H18C C18B H18D 107.8
C19B C18B C17B 112.7(7)
C19B C18B H18C 109.1
C19B C18B H18D 109.1
C13B C14B H14C 108.8
C13B C14B H14D 108.8
C13B C14B C15B 113.9(10)
H14C C14B H14D 107.7
C15B C14B H14C 108.8
C15B C14B H14D 108.8
C21B C22B H22C 109.1
C21B C22B H22D 109.1
C21B C22B C23B 112.3(8)
H22C C22B H22D 107.9
C23B C22B H22C 109.1
C23B C22B H22D 109.1
C22B C23B H23C 109.7
C22B C23B H23D 109.7
H23C C23B H23D 108.2
C24B C23B C22B 109.9(10)
C24B C23B H23C 109.7
C24B C23B H23D 109.7
C18B C19B H19C 107.9
C18B C19B H19D 107.9
H19C C19B H19D 107.2
C20B C19B C18B 117.7(9)
C20B C19B H19C 107.9
C20B C19B H19D 107.9
C10B C11B H11C 108.5
C10B C11B H11D 108.4
H11C C11B H11D 107.5
C12B C11B C10B 115.3(8)
C12B C11B H11C 108.4
C12B C11B H11D 108.4
C14B C15B H15C 109.1
C14B C15B H15D 109.1
H15C C15B H15D 107.9
C16B C15B C14B 112.4(16)
C16B C15B H15C 109.1
C16B C15B H15D 109.1
C11B C12B H12D 109.5
C11B C12B H12E 109.5
C11B C12B H12F 109.5
H12D C12B H12E 109.5
H12D C12B H12F 109.5
H12E C12B H12F 109.5
C15B C16B H16D 109.5
C15B C16B H16E 109.5
C15B C16B H16F 109.5
H16D C16B H16E 109.5
H16D C16B H16F 109.5
H16E C16B H16F 109.5
C19B C20B H20D 109.5
C19B C20B H20E 109.5
C19B C20B H20F 109.5
H20D C20B H20E 109.5
H20D C20B H20F 109.5
H20E C20B H20F 109.5
C23B C24B H24D 109.5
C23B C24B H24E 109.5
C23B C24B H24F 109.5
H24D C24B H24E 109.5
H24D C24B H24F 109.5
H24E C24B H24F 109.5

loop_
_geom_bond_atom_site_label_1
_geom_bond_atom_site_label_2
_geom_bond_distance
S1 O4 1.456(2)
S1 O6 1.458(2)
S1 O5 1.437(2)
S1 C8 1.795(3)
O3 C7 1.230(3)
N3 H3 0.8600
N3 C8 1.437(4)
N3 C7 1.342(4)
N4 C13A 1.514(5)
N4 C9A 1.503(4)
N4 C17A 1.544(4)
N4 C21A 1.523(4)
N4 C17B 1.494(7)
N4 C21B 1.562(6)
N4 C9B 1.515(6)
N4 C13B 1.512(7)
N2 H2 0.8600
N2 C7 1.388(3)
N2 C4 1.377(4)
O2 N1 1.236(5)
C8 H8A 0.9700
C8 H8B 0.9700
O1 N1 1.231(4)
N1 C1 1.451(5)
C5 H5 0.9300
C5 C4 1.399(4)
C5 C6 1.371(5)
C4 C3 1.415(4)
C2 H2A 0.9300
C2 C1 1.384(5)
C2 C3 1.369(5)
O7 H7A 0.8504
O7 H7B 0.8499
C6 H6 0.9300
C6 C1 1.385(4)
C3 H3A 0.9300
C14A H14A 0.9700
C14A H14B 0.9700
C14A C13A 1.526(7)
C14A C15A 1.518(8)
C10A H10A 0.9700
C10A H10B 0.9700
C10A C9A 1.514(6)
C10A C11A 1.527(6)
C18A H18A 0.9700
C18A H18B 0.9700
C18A C17A 1.519(6)
C18A C19A 1.515(6)
C13A H13A 0.9700
C13A H13B 0.9700
C9A H9AA 0.9700
C9A H9AB 0.9700
C16A H16A 0.9600
C16A H16B 0.9600
C16A H16C 0.9600
C16A C15A 1.487(10)
C22A H22A 0.9700
C22A H22B 0.9700
C22A C21A 1.523(7)
C22A C23A 1.536(7)
C17A H17A 0.9700
C17A H17B 0.9700
C12A H12A 0.9600
C12A H12B 0.9600
C12A H12C 0.9600
C12A C11A 1.533(7)
C21A H21A 0.9700
C21A H21B 0.9700
C19A H19A 0.9700
C19A H19B 0.9700
C19A C20A 1.492(8)
C20A H20A 0.9600
C20A H20B 0.9600
C20A H20C 0.9600
C11A H11A 0.9700
C11A H11B 0.9700
C24A H24A 0.9600
C24A H24B 0.9600
C24A H24C 0.9600
C24A C23A 1.492(7)
C15A H15A 0.9700
C15A H15B 0.9700
C23A H23A 0.9700
C23A H23B 0.9700
C17B H17C 0.9700
C17B H17D 0.9700
C17B C18B 1.514(9)
C21B H21C 0.9700
C21B H21D 0.9700
C21B C22B 1.488(11)
C9B H9BA 0.9700
C9B H9BB 0.9700
C9B C10B 1.498(9)
C13B H13C 0.9700
C13B H13D 0.9700
C13B C14B 1.490(12)
C10B H10C 0.9700
C10B H10D 0.9700
C10B C11B 1.505(10)
C18B H18C 0.9700
C18B H18D 0.9700
C18B C19B 1.507(10)
C14B H14C 0.9700
C14B H14D 0.9700
C14B C15B 1.496(12)
C22B H22C 0.9700
C22B H22D 0.9700
C22B C23B 1.512(11)
C23B H23C 0.9700
C23B H23D 0.9700
C23B C24B 1.477(12)
C19B H19C 0.9700
C19B H19D 0.9700
C19B C20B 1.473(11)
C11B H11C 0.9700
C11B H11D 0.9700
C11B C12B 1.481(11)
C15B H15C 0.9700
C15B H15D 0.9700
C15B C16B 1.489(14)
C12B H12D 0.9600
C12B H12E 0.9600
C12B H12F 0.9600
C16B H16D 0.9600
C16B H16E 0.9600
C16B H16F 0.9600
C20B H20D 0.9600
C20B H20E 0.9600
C20B H20F 0.9600
C24B H24D 0.9600
C24B H24E 0.9600
C24B H24F 0.9600

loop_
_geom_torsion_atom_site_label_1
_geom_torsion_atom_site_label_2
_geom_torsion_atom_site_label_3
_geom_torsion_atom_site_label_4
_geom_torsion
O4 S1 C8 N3 -57.2(2)
O6 S1 C8 N3 60.4(2)
N4 C17B C18B C19B -174.2(8)
N4 C21B C22B C23B -178.7(9)
N4 C9B C10B C11B 165.0(6)
N4 C13B C14B C15B 174.7(10)
O5 S1 C8 N3 -179.4(2)
N2 C4 C3 C2 179.0(3)
O2 N1 C1 C2 -177.2(3)
O2 N1 C1 C6 3.8(5)
C8 N3 C7 O3 10.5(4)
C8 N3 C7 N2 -170.4(2)
O1 N1 C1 C2 1.5(5)
O1 N1 C1 C6 -177.4(3)
C7 N3 C8 S1 94.3(2)
C7 N2 C4 C5 -7.8(4)
C7 N2 C4 C3 173.1(2)
C5 C4 C3 C2 -0.1(4)
C5 C6 C1 N1 179.5(3)
C5 C6 C1 C2 0.5(4)
C4 N2 C7 O3 -9.6(4)
C4 N2 C7 N3 171.3(2)
C4 C5 C6 C1 -0.6(4)
C6 C5 C4 N2 -178.6(2)
C6 C5 C4 C3 0.4(4)
C1 C2 C3 C4 0.0(5)
C3 C2 C1 N1 -179.2(3)
C3 C2 C1 C6 -0.2(5)
C13A N4 C9A C10A 170.4(3)
C13A N4 C17A C18A -44.8(4)
C13A N4 C21A C22A -63.2(5)
C13A N4 C17B C18B 101.4(7)
C13A N4 C21B C22B 153.8(10)
C13A N4 C9B C10B 31.7(11)
C13A N4 C13B C14B -21.8(9)
C13A C14A C15A C16A -176.4(11)
C9A N4 C13A C14A 62.6(6)
C9A N4 C17A C18A -165.2(4)
C9A N4 C21A C22A 58.5(5)
C9A N4 C17B C18B -41.8(12)
C9A N4 C21B C22B -96.3(9)
C9A N4 C9B C10B 13.4(5)
C9A N4 C13B C14B -159.1(10)
C9A C10A C11A C12A 178.4(4)
C17A N4 C13A C14A -56.7(6)
C17A N4 C9A C10A -68.9(4)
C17A N4 C21A C22A 176.9(5)
C17A N4 C17B C18B -16.1(6)
C17A N4 C21B C22B 50.1(14)
C17A N4 C9B C10B 143.8(6)
C17A N4 C13B C14B 92.8(10)
C17A C18A C19A C20A -169.1(6)
C21A N4 C13A C14A -174.6(5)
C21A N4 C9A C10A 49.0(4)
C21A N4 C17A C18A 74.2(4)
C21A N4 C17B C18B -148.9(8)
C21A N4 C21B C22B 20.0(9)
C21A N4 C9B C10B -108.2(6)
C21A N4 C13B C14B -54.2(14)
C21A C22A C23A C24A 175.7(7)
C19A C18A C17A N4 -177.6(4)
C11A C10A C9A N4 179.4(3)
C15A C14A C13A N4 176.2(5)
C23A C22A C21A N4 -175.4(5)
C17B N4 C13A C14A -101.1(6)
C17B N4 C9A C10A -49.2(9)
C17B N4 C17A C18A 26.5(5)
C17B N4 C21A C22A -148.5(6)
C17B N4 C21B C22B 68.5(10)
C17B N4 C9B C10B 179.1(6)
C17B N4 C13B C14B 48.2(11)
C17B C18B C19B C20B 177.5(11)
C21B N4 C13A C14A 149.6(6)
C21B N4 C9A C10A 96.7(4)
C21B N4 C17A C18A 50.4(10)
C21B N4 C21A C22A -16.1(6)
C21B N4 C17B C18B 174.5(7)
C21B N4 C9B C10B -61.6(7)
C21B N4 C13B C14B -71.4(10)
C21B C22B C23B C24B 175.4(12)
C9B N4 C13A C14A 48.5(10)
C9B N4 C9A C10A -17.4(4)
C9B N4 C17A C18A 158.9(5)
C9B N4 C21A C22A 100.6(5)
C9B N4 C17B C18B -65.9(8)
C9B N4 C21B C22B -51.3(10)
C9B N4 C13B C14B 170.5(10)
C9B C10B C11B C12B 168.1(7)
C13B N4 C13A C14A 19.0(6)
C13B N4 C9A C10A -156.5(4)
C13B N4 C17A C18A -92.1(5)
C13B N4 C21A C22A -37.7(11)
C13B N4 C17B C18B 56.1(8)
C13B N4 C21B C22B -169.3(9)
C13B N4 C9B C10B 54.9(7)
C13B C14B C15B C16B 168(2)

loop_
_exptl_oxdiff_crystal_face_indexfrac_h
_exptl_oxdiff_crystal_face_indexfrac_k
_exptl_oxdiff_crystal_face_indexfrac_l
_exptl_oxdiff_crystal_face_x
_exptl_oxdiff_crystal_face_y
_exptl_oxdiff_crystal_face_z
-0.4959 9.2452 -6.1432 0.1972 0.8268 0.5268
6.1729 -8.5626 -6.5928 -0.4786 0.1133 -0.8707
9.0941 1.8549 4.6275 0.8598 -0.2051 -0.4677
5.2378 -8.6651 -7.0229 -0.5596 0.1350 -0.8177
9.4467 3.0409 -10.0275 0.2072 0.8689 -0.4496
-7.1014 8.3362 6.1256 0.3890 -0.0943 0.9164
6.2025 -9.0385 1.2163 -0.1095 -0.4514 -0.8856
-10.4408 -1.3662 9.6729 -0.1846 -0.7756 0.6036
5.7720 -8.6236 -6.7772 -0.5143 0.1219 -0.8489
